data_6000590
loop_
_publ_author_name
'Darriet, J.'
'Ducau, M.'
'Feist, M.'
'Tressaud, A.'

_publ_section_title
;
 Crystal structure of Ba~6~Mn~2~ZnF~12~Cl~6~
;
_journal_name_full
;
 European Journal of Solid State and Inorganic Chemistry
;
_journal_page_first 435
_journal_page_last 443
_journal_volume 29
_journal_year 1992
_chemical_formula_sum 'Ba6 Cl6 F12 Mn2 Zn'
_chemical_formula_weight 1439.95
_space_group_IT_number 176
_space_group_name_Hall '-P 6c'
_space_group_name_H-M_alt 'P 63/m'
_symmetry_cell_setting hexagonal
_symmetry_Int_Tables_number 176
_symmetry_space_group_name_Hall '-P 6c'
_symmetry_space_group_name_H-M 'P 63/m'
_cell_angle_alpha 90
_cell_angle_beta 90
_cell_angle_gamma 120
_cell_formula_units_Z 1
_cell_length_a 10.081(1)
_cell_length_b 10.081(1)
_cell_length_c 5.8476(1)
_cell_volume 514.65(12)
_diffrn_ambient_temperature 293
_diffrn_radiation_probe x-ray
_diffrn_radiation_type MoK\a
_diffrn_radiation_wavelength 0.71069
_exptl_absorpt_coefficient_mu 14.473
_exptl_crystal_density_diffrn 4.646
_exptl_crystal_F_000 626
_refine_ls_number_reflns 1046
_refine_ls_R_factor_gt 0.0221
_refine_ls_wR_factor_gt 0.0227
_cod_database_code 6000590

loop_
_symmetry_equiv_pos_site_id
_symmetry_equiv_pos_as_xyz
1 x,y,z
2 x-y,x,1/2+z
3 -y,x-y,z
4 -x,-y,1/2+z
5 -x+y,-x,z
6 y,-x+y,1/2+z
7 -x,-y,-z
8 -x+y,-x,1/2-z
9 y,-x+y,-z
10 x,y,1/2-z
11 x-y,x,-z
12 -y,x-y,1/2-z

loop_
_atom_site_aniso_label
_atom_site_aniso_U_11
_atom_site_aniso_U_22
_atom_site_aniso_U_33
_atom_site_aniso_U_23
_atom_site_aniso_U_13
_atom_site_aniso_U_12
Zn 0.0131(3) 0.0131(3) 0.0193(6) 0.0000 0.0000 0.0065(15)
Cl 0.0140(3) 0.0157(3) 0.0204(3) 0.0000 0.0000 0.0096(3)
Mn 0.0069(2) 0.0069(2) 0.0070(3) 0.0000 0.0000 0.0035(1)
F 0.0133(5) 0.0123(6) 0.0142(5) 0.0016(5) 0.0020(5) 0.0067(5)
Ba 0.0073(1) 0.0075(1) 0.0102(1) 0.0000 0.0000 0.0035(1)

loop_
_atom_site_label
_atom_site_type_symbol
_atom_site_thermal_displace_type
_atom_site_fract_x
_atom_site_fract_y
_atom_site_fract_z
_atom_site_occupancy
_atom_site_U_iso_or_equiv
_atom_site_calc_flag
_atom_site_refinement_flags
_atom_site_disorder_assembly
_atom_site_disorder_group
Zn Zn Uani 0.00000 0.00000 0.50000 0.500 0.0152(2) . . . .
Cl Cl Uani 0.17660(10) 0.22660(10) 0.25000 1.000 0.0157(2) . . . .
Mn Mn Uani 0.33333 0.66667 0.25000 1.000 0.0069(1) . . . .
F F Uani 0.1615(2) 0.5197(2) 0.4853(3) 1.000 0.0131(3) . . . .
Ba Ba Uani 0.31200(10) 0.40350(10) 0.75000 1.000 0.0084(1) . . . .

loop_
_atom_type_symbol
_atom_type_description
_atom_type_scat_dispersion_real
_atom_type_scat_dispersion_imag
_atom_type_scat_source
Ba Ba -0.3244 2.2819 ' International Tables Vol C Tables 4.2.6.8 and 6.1.1.4'
Cl Cl 0.1484 0.1585 ' International Tables Vol C Tables 4.2.6.8 and 6.1.1.4'
F F 0.0171 0.0103 ' International Tables Vol C Tables 4.2.6.8 and 6.1.1.4'
Mn Mn 0.3368 0.7283 ' International Tables Vol C Tables 4.2.6.8 and 6.1.1.4'
Zn Zn 0.2839 1.4301 ' International Tables Vol C Tables 4.2.6.8 and 6.1.1.4'

loop_
_geom_angle_atom_site_label_1
_geom_angle_atom_site_label_2
_geom_angle_atom_site_label_3
_geom_angle
_geom_angle_site_symmetry_1
_geom_angle_site_symmetry_2
_geom_angle_site_symmetry_3
_geom_angle_publ_flag
Cl Zn Cl 89.79(3) . . 2_555 yes
Cl Zn Cl 90.21(3) . . 3_555 yes
Cl Zn Cl 180.00 . . 4_555 yes
Cl Zn Cl 90.21(3) . . 5_555 yes
Cl Zn Cl 89.79(3) . . 6_555 yes
Cl Zn Cl 89.79(4) 2_555 . 3_555 yes
Cl Zn Cl 90.21(3) 2_555 . 4_555 yes
Cl Zn Cl 180.00 2_555 . 5_555 yes
Cl Zn Cl 90.21(4) 2_555 . 6_555 yes
Cl Zn Cl 89.79(3) 3_555 . 4_555 yes
Cl Zn Cl 90.21(4) 3_555 . 5_555 yes
Cl Zn Cl 180.00 3_555 . 6_555 yes
Cl Zn Cl 89.79(3) 4_555 . 5_555 yes
Cl Zn Cl 90.21(3) 4_555 . 6_555 yes
Cl Zn Cl 89.79(4) 5_555 . 6_555 yes
F Mn F 82.65(8) 10_555 . 12_665 yes
F Mn F 82.65(8) . . 3_665 yes
F Mn F 82.65(7) . . 5_565 yes
F Mn F 135.18(10) . . 8_565 yes
F Mn F 80.63(7) . . 10_555 yes
F Mn F 135.18(9) . . 12_665 yes
F Mn F 82.65(10) 3_665 . 5_565 yes
F Mn F 135.18(10) 3_665 . 8_565 yes
F Mn F 135.18(9) 3_665 . 10_555 yes
F Mn F 80.63(8) 3_665 . 12_665 yes
F Mn F 80.63(7) 5_565 . 8_565 yes
F Mn F 135.18(10) 5_565 . 10_555 yes
F Mn F 135.18(10) 5_565 . 12_665 yes
F Mn F 82.65(7) 8_565 . 10_555 yes
F Mn F 82.65(10) 8_565 . 12_665 yes
Zn Cl Zn 70.24(2) . . 2_554 yes

loop_
_geom_bond_atom_site_label_1
_geom_bond_atom_site_label_2
_geom_bond_distance
_geom_bond_site_symmetry_1
_geom_bond_site_symmetry_2
_geom_bond_publ_flag
Zn Cl 2.5413(8) . . yes
Zn Cl 2.5413(10) . 2_555 yes
Zn Cl 2.5413(10) . 3_555 yes
Zn Cl 2.5413(8) . 4_555 yes
Zn Cl 2.5413(10) . 5_555 yes
Zn Cl 2.5413(10) . 6_555 yes
Mn F 2.1266(19) . . yes
Mn F 2.127(2) . 3_665 yes
Mn F 2.1266(19) . 5_565 yes
Mn F 2.1266(19) . 8_565 yes
Mn F 2.1266(19) . 10_555 yes
Mn F 2.127(2) . 12_665 yes
